data_2202235
loop_
_publ_author_name
'Xiang-Quan Ma'
'Cheng-Zhu Liao'
'Jing-Yu Su'
'Long-Mei Zeng'

_publ_section_title
;
 1(5),6(7)-Diepoxy-4-guaiol hemihydrate
;
_journal_issue 6
_journal_name_full 'Acta Crystallographica Section E'
_journal_page_first o889
_journal_page_last o890
_journal_paper_doi 10.1107/S1600536803010961
_journal_volume 59
_journal_year 2003
_chemical_formula_iupac 'C15 H24 O3, 0.5H2 O'
_chemical_formula_moiety 'C15 H24 O3, 0.5H2 O'
_chemical_formula_sum 'C15 H25 O3.5'
_chemical_formula_weight 261.35
_chemical_name_common Singuaiol
_chemical_name_systematic
;
1(5),6(7)-diepoxy-4-guaiol hemihydrate
;
_space_group_IT_number 4
_symmetry_cell_setting monoclinic
_symmetry_space_group_name_Hall 'P 2yb'
_symmetry_space_group_name_H-M 'P 1 21 1'
_atom_sites_solution_hydrogens geom
_atom_sites_solution_primary direct
_atom_sites_solution_secondary difmap
_cell_angle_alpha 90.00
_cell_angle_beta 96.382(2)
_cell_angle_gamma 90.00
_cell_formula_units_Z 4
_cell_length_a 10.3492(13)
_cell_length_b 9.9790(13)
_cell_length_c 14.6493(18)
_cell_measurement_reflns_used 25
_cell_measurement_temperature 293(2)
_cell_measurement_theta_max 31
_cell_measurement_theta_min 25
_cell_volume 1503.5(3)
_computing_cell_refinement 'SAINT (Bruker, 1999)'
_computing_data_collection 'SMART (Bruker, 1998)'
_computing_data_reduction SAINT
_computing_molecular_graphics SHELXTL
_computing_publication_material SHELXTL
_computing_structure_refinement SHELXTL
_computing_structure_solution 'SHELXTL (Bruker, 1998)'
_diffrn_ambient_temperature 293(2)
_diffrn_measured_fraction_theta_full 0.996
_diffrn_measured_fraction_theta_max 0.996
_diffrn_measurement_device_type 'Bruker SMART CCD'
_diffrn_measurement_method \w
_diffrn_radiation_monochromator graphite
_diffrn_radiation_source 'fine-focus sealed tube'
_diffrn_radiation_type MoK\a
_diffrn_radiation_wavelength 0.71073
_diffrn_reflns_av_R_equivalents 0.0126
_diffrn_reflns_av_sigmaI/netI 0.0134
_diffrn_reflns_limit_h_max 12
_diffrn_reflns_limit_h_min -12
_diffrn_reflns_limit_k_max 11
_diffrn_reflns_limit_k_min -12
_diffrn_reflns_limit_l_max 11
_diffrn_reflns_limit_l_min -18
_diffrn_reflns_number 8011
_diffrn_reflns_theta_full 26.00
_diffrn_reflns_theta_max 26.00
_diffrn_reflns_theta_min 1.98
_diffrn_standards_decay_% 0
_diffrn_standards_interval_count 0
_diffrn_standards_interval_time 0
_diffrn_standards_number 0
_exptl_absorpt_coefficient_mu 0.080
_exptl_absorpt_correction_type none
_exptl_crystal_colour colorless
_exptl_crystal_density_diffrn 1.155
_exptl_crystal_density_method 'not measured'
_exptl_crystal_description rod
_exptl_crystal_F_000 572
_exptl_crystal_size_max 0.50
_exptl_crystal_size_mid 0.41
_exptl_crystal_size_min 0.35
_refine_diff_density_max 0.259
_refine_diff_density_min -0.228
_refine_ls_goodness_of_fit_ref 1.075
_refine_ls_hydrogen_treatment constr
_refine_ls_matrix_type full
_refine_ls_number_parameters 335
_refine_ls_number_reflns 3127
_refine_ls_number_restraints 1
_refine_ls_restrained_S_all 1.075
_refine_ls_R_factor_all 0.0458
_refine_ls_R_factor_gt 0.0414
_refine_ls_shift/su_max 0.001
_refine_ls_shift/su_mean 0.000
_refine_ls_structure_factor_coef Fsqd
_refine_ls_weighting_details 'w = 1/[\s^2^(Fo^2^)+(0.0967P)^2^+0.1971P] where P = (Fo^2^+2Fc^2^)/3'
_refine_ls_weighting_scheme calc
_refine_ls_wR_factor_gt 0.1279
_refine_ls_wR_factor_ref 0.1342
_reflns_number_gt 2858
_reflns_number_total 3127
_reflns_threshold_expression I>2\s(I)
_cod_data_source_file ww6076.cif
_cod_data_source_block I
_cod_depositor_comments
;
The following automatic conversions were performed:

'_refine_ls_weighting_scheme' value 'calc w =
1/[\s^2^(Fo^2^)+(0.0967P)^2^+0.1971P] where P = (Fo^2^+2Fc^2^)/3' was
changed to 'calc'. New tag '_refine_ls_weighting_details' was
created. The value of the new tag was set to 'w =
1/[\s^2^(Fo^2^)+(0.0967P)^2^+0.1971P] where P = (Fo^2^+2Fc^2^)/3'.

Automatic conversion script
Id: cif_fix_values 3143 2015-03-26 13:38:13Z robertas 
;
_cod_original_sg_symbol_H-M 'P 21'
_cod_database_code 2202235
_cod_database_fobs_code 2202235

loop_
_symmetry_equiv_pos_as_xyz
'x, y, z'
'-x, y+1/2, -z'

loop_
_atom_site_label
_atom_site_fract_x
_atom_site_fract_y
_atom_site_fract_z
_atom_site_U_iso_or_equiv
_atom_site_adp_type
_atom_site_calc_flag
_atom_site_refinement_flags
_atom_site_occupancy
_atom_site_disorder_assembly
_atom_site_disorder_group
_atom_site_type_symbol
O1A 0.70920(18) 0.0826(2) 0.19439(13) 0.0557(5) Uani d . 1 . . O
H1A 0.7783 0.0466 0.2201 0.080 Uiso d R 1 . . H
O2A 0.48219(16) -0.0122(2) 0.35926(13) 0.0491(4) Uani d . 1 . . O
O3A 0.38221(16) -0.1801(2) 0.20371(13) 0.0510(5) Uani d . 1 . . O
C1A 0.7130(3) 0.0245(4) 0.4115(2) 0.0656(9) Uani d . 1 . . C
H1AA 0.7037 0.0429 0.4748 0.080 Uiso d R 1 . . H
H1AB 0.7986 -0.0103 0.4074 0.080 Uiso d R 1 . . H
C2A 0.6903(3) 0.1507(4) 0.3541(2) 0.0664(9) Uani d . 1 . . C
H2AA 0.7716 0.1928 0.3459 0.080 Uiso d R 1 . . H
H2AB 0.6381 0.2132 0.3838 0.080 Uiso d R 1 . . H
C3A 0.6211(3) 0.1082(3) 0.2614(2) 0.0503(6) Uani d . 1 . . C
C4A 0.5562(2) -0.0254(3) 0.28154(17) 0.0416(5) Uani d . 1 . . C
C5A 0.6115(2) -0.0740(3) 0.37257(17) 0.0473(6) Uani d . 1 . . C
C6A 0.6167(3) -0.2147(4) 0.40948(19) 0.0562(7) Uani d . 1 . . C
H6AA 0.7040 -0.2468 0.4086 0.080 Uiso d R 1 . . H
C7A 0.5271(3) -0.3137(4) 0.3563(3) 0.0660(9) Uani d . 1 . . C
H7AA 0.4399 -0.2799 0.3533 0.080 Uiso d R 1 . . H
H7AB 0.5298 -0.3964 0.3899 0.080 Uiso d R 1 . . H
C8A 0.5579(3) -0.3431(3) 0.2587(2) 0.0623(8) Uani d . 1 . . C
H8AA 0.6094 -0.4191 0.2452 0.080 Uiso d R 1 . . H
H8AB 0.4806 -0.3967 0.2487 0.080 Uiso d R 1 . . H
C9A 0.5015(2) -0.2475(3) 0.1838(2) 0.0484(6) Uani d . 1 . . C
C10A 0.4992(2) -0.1029(3) 0.19948(18) 0.0442(5) Uani d . 1 . . C
H10A 0.4977 -0.0526 0.1435 0.080 Uiso d R 1 . . H
C11A 0.5257(3) 0.2133(4) 0.2200(3) 0.0709(10) Uani d . 1 . . C
H11A 0.5717 0.2942 0.2090 0.080 Uiso d R 1 . . H
H11B 0.4824 0.1805 0.1630 0.080 Uiso d R 1 . . H
H11C 0.4625 0.2314 0.2617 0.080 Uiso d R 1 . . H
C12A 0.5886(4) -0.2103(6) 0.5107(3) 0.0930(14) Uani d . 1 . . C
H12A 0.6462 -0.1472 0.5436 0.080 Uiso d R 1 . . H
H12B 0.5002 -0.1829 0.5136 0.080 Uiso d R 1 . . H
H12C 0.6019 -0.2975 0.5378 0.080 Uiso d R 1 . . H
C13A 0.5004(3) -0.2928(4) 0.0849(2) 0.0616(8) Uani d . 1 . . C
H13A 0.4615 -0.2215 0.0474 0.080 Uiso d R 1 . . H
C14A 0.6379(4) -0.3082(7) 0.0607(3) 0.1008(17) Uani d . 1 . . C
H14A 0.6354 -0.3369 -0.0021 0.080 Uiso d R 1 . . H
H14B 0.6823 -0.2238 0.0683 0.080 Uiso d R 1 . . H
H14C 0.6832 -0.3738 0.1002 0.080 Uiso d R 1 . . H
C15A 0.4162(4) -0.4159(5) 0.0621(3) 0.0881(12) Uani d . 1 . . C
H15A 0.4189 -0.4404 -0.0011 0.080 Uiso d R 1 . . H
H15B 0.4483 -0.4888 0.1010 0.080 Uiso d R 1 . . H
H15C 0.3282 -0.3963 0.0724 0.080 Uiso d R 1 . . H
O1B 1.15198(18) -0.1477(3) 0.08521(13) 0.0591(6) Uani d . 1 . . O
O2B 0.95868(17) -0.0122(2) 0.25933(13) 0.0513(5) Uani d . 1 . . O
H1B 1.2215 -0.1428 0.1216 0.080 Uiso d R 1 . . H
O3B 0.89470(19) -0.2958(3) 0.27388(16) 0.0626(6) Uani d . 1 . . O
C1B 1.1761(3) 0.0758(3) 0.2399(2) 0.0550(7) Uani d . 1 . . C
H1BA 1.1690 0.1608 0.2696 0.080 Uiso d R 1 . . H
H1BB 1.2662 0.0513 0.2435 0.080 Uiso d R 1 . . H
C2B 1.1160(3) 0.0812(4) 0.1387(2) 0.0645(8) Uani d . 1 . . C
H2BA 1.1808 0.1031 0.0990 0.080 Uiso d R 1 . . H
H2BB 1.0488 0.1478 0.1313 0.080 Uiso d R 1 . . H
C3B 1.0592(3) -0.0579(3) 0.11682(18) 0.0514(7) Uani d . 1 . . C
C4B 1.0271(2) -0.1108(3) 0.21055(16) 0.0408(5) Uani d . 1 . . C
C5B 1.0991(2) -0.0305(3) 0.28343(17) 0.0417(5) Uani d . 1 . . C
C6B 1.1434(3) -0.0689(3) 0.38171(18) 0.0506(6) Uani d . 1 . . C
H6BA 1.2354 -0.0847 0.3858 0.080 Uiso d R 1 . . H
C7B 1.0820(3) -0.1945(4) 0.41605(18) 0.0554(7) Uani d . 1 . . C
H7BA 0.9895 -0.1817 0.4105 0.080 Uiso d R 1 . . H
H7BB 1.1112 -0.2052 0.4801 0.080 Uiso d R 1 . . H
C8B 1.1106(3) -0.3220(3) 0.3663(2) 0.0590(7) Uani d . 1 . . C
H8BA 1.1811 -0.3796 0.3891 0.080 Uiso d R 1 . . H
H8BB 1.0534 -0.3702 0.4018 0.080 Uiso d R 1 . . H
C9B 1.0226(3) -0.3559(3) 0.27959(19) 0.0499(6) Uani d . 1 . . C
C10B 0.9826(2) -0.2537(3) 0.21096(19) 0.0483(6) Uani d . 1 . . C
H10B 0.9616 -0.2898 0.1504 0.080 Uiso d R 1 . . H
C11B 0.9447(3) -0.0539(4) 0.0422(2) 0.0696(10) Uani d . 1 . . C
H11D 0.9730 -0.0197 -0.0135 0.080 Uiso d R 1 . . H
H11E 0.9105 -0.1426 0.0317 0.080 Uiso d R 1 . . H
H11F 0.8783 0.0035 0.0614 0.080 Uiso d R 1 . . H
C12B 1.1224(4) 0.0499(4) 0.4450(3) 0.0790(11) Uani d . 1 . . C
H12D 1.1619 0.1287 0.4228 0.080 Uiso d R 1 . . H
H12E 1.0308 0.0648 0.4456 0.080 Uiso d R 1 . . H
H12F 1.1611 0.0304 0.5062 0.080 Uiso d R 1 . . H
C13B 1.0234(4) -0.4995(3) 0.2462(2) 0.0664(8) Uani d . 1 . . C
H13B 0.9660 -0.5034 0.1901 0.080 Uiso d R 1 . . H
C14B 1.1578(4) -0.5380(4) 0.2229(3) 0.0838(12) Uani d . 1 . . C
H14D 1.1569 -0.6291 0.2017 0.080 Uiso d R 1 . . H
H14E 1.1818 -0.4798 0.1754 0.080 Uiso d R 1 . . H
H14F 1.2195 -0.5290 0.2765 0.080 Uiso d R 1 . . H
C15B 0.9711(5) -0.5981(5) 0.3111(3) 0.0942(14) Uani d . 1 . . C
H15D 0.9739 -0.6872 0.2866 0.080 Uiso d R 1 . . H
H15E 1.0236 -0.5940 0.3693 0.080 Uiso d R 1 . . H
H15F 0.8829 -0.5754 0.3191 0.080 Uiso d R 1 . . H
O1W 1.2145(5) -0.1662(5) -0.1012(3) 0.160(2) Uani d . 1 . . O
H1WA 1.1963 -0.1621 -0.0454 0.150 Uiso d R 1 . . H
H1WB 1.2364 -0.2389 -0.1271 0.150 Uiso d R 1 . . H

loop_
_atom_site_aniso_label
_atom_site_aniso_U_11
_atom_site_aniso_U_22
_atom_site_aniso_U_33
_atom_site_aniso_U_12
_atom_site_aniso_U_13
_atom_site_aniso_U_23
O1A 0.0437(9) 0.0702(13) 0.0550(10) 0.0048(9) 0.0140(8) 0.0112(10)
O2A 0.0383(9) 0.0605(11) 0.0501(10) 0.0000(8) 0.0115(7) -0.0045(9)
O3A 0.0337(8) 0.0604(11) 0.0579(10) 0.0013(8) 0.0004(7) -0.0085(9)
C1A 0.0515(16) 0.093(3) 0.0517(16) -0.0161(16) 0.0049(12) -0.0124(16)
C2A 0.0583(17) 0.070(2) 0.073(2) -0.0209(16) 0.0199(15) -0.0186(18)
C3A 0.0420(13) 0.0496(15) 0.0612(16) -0.0007(11) 0.0140(11) -0.0005(13)
C4A 0.0332(11) 0.0480(14) 0.0444(12) 0.0025(11) 0.0072(9) 0.0008(11)
C5A 0.0353(11) 0.0663(17) 0.0408(12) -0.0012(12) 0.0070(9) -0.0006(12)
C6A 0.0468(14) 0.073(2) 0.0490(15) 0.0065(13) 0.0066(11) 0.0159(14)
C7A 0.0531(16) 0.065(2) 0.079(2) -0.0044(15) 0.0046(14) 0.0285(17)
C8A 0.0612(18) 0.0455(15) 0.078(2) 0.0058(14) -0.0026(15) -0.0025(15)
C9A 0.0338(11) 0.0524(15) 0.0586(16) 0.0005(11) 0.0026(11) -0.0063(13)
C10A 0.0385(12) 0.0499(14) 0.0437(12) 0.0029(11) 0.0033(9) 0.0035(11)
C11A 0.0545(17) 0.0518(18) 0.109(3) 0.0077(14) 0.0217(18) 0.0119(18)
C12A 0.105(3) 0.120(4) 0.0568(19) 0.004(3) 0.0212(19) 0.028(2)
C13A 0.0489(15) 0.072(2) 0.0635(17) -0.0039(14) 0.0070(13) -0.0188(15)
C14A 0.061(2) 0.154(5) 0.090(3) -0.005(3) 0.0208(19) -0.039(3)
C15A 0.098(3) 0.089(3) 0.078(2) -0.022(2) 0.011(2) -0.031(2)
O1B 0.0438(10) 0.0900(17) 0.0441(9) 0.0126(10) 0.0070(8) -0.0081(10)
O2B 0.0364(9) 0.0658(12) 0.0524(10) 0.0129(9) 0.0076(7) -0.0024(9)
O3B 0.0392(9) 0.0775(14) 0.0719(13) -0.0096(10) 0.0095(9) 0.0069(11)
C1B 0.0545(15) 0.0459(15) 0.0658(17) -0.0024(13) 0.0127(13) 0.0017(13)
C2B 0.0695(19) 0.0629(19) 0.0629(18) 0.0045(16) 0.0146(15) 0.0203(16)
C3B 0.0464(13) 0.0659(17) 0.0425(13) 0.0117(13) 0.0079(10) 0.0075(12)
C4B 0.0325(10) 0.0499(13) 0.0401(12) 0.0075(10) 0.0044(9) 0.0018(11)
C5B 0.0339(11) 0.0461(14) 0.0456(12) 0.0047(10) 0.0069(9) -0.0011(11)
C6B 0.0426(13) 0.0656(18) 0.0425(13) -0.0053(12) -0.0007(10) -0.0041(12)
C7B 0.0602(16) 0.0686(19) 0.0367(12) -0.0045(14) 0.0014(11) 0.0020(12)
C8B 0.0580(16) 0.0597(18) 0.0564(16) 0.0034(14) -0.0059(13) 0.0096(14)
C9B 0.0467(13) 0.0543(15) 0.0497(14) -0.0084(12) 0.0101(11) 0.0017(12)
C10B 0.0405(12) 0.0605(16) 0.0427(13) -0.0075(12) -0.0006(10) -0.0019(12)
C11B 0.0580(17) 0.102(3) 0.0470(15) 0.0172(18) 0.0000(12) 0.0169(17)
C12B 0.099(3) 0.079(2) 0.0585(19) -0.023(2) 0.0093(18) -0.0213(18)
C13B 0.083(2) 0.0536(17) 0.0640(18) -0.0177(16) 0.0155(16) -0.0003(15)
C14B 0.106(3) 0.054(2) 0.097(3) -0.0022(19) 0.039(2) -0.0026(19)
C15B 0.120(4) 0.066(2) 0.103(3) -0.031(2) 0.045(3) 0.000(2)
O1W 0.268(6) 0.134(4) 0.085(2) 0.082(4) 0.052(3) 0.008(2)

loop_
_atom_type_symbol
_atom_type_description
_atom_type_scat_dispersion_real
_atom_type_scat_dispersion_imag
_atom_type_scat_source
C C 0.0033 0.0016 'International Tables Vol C Tables 4.2.6.8 and 6.1.1.4'
H H 0.0000 0.0000 'International Tables Vol C Tables 4.2.6.8 and 6.1.1.4'
O O 0.0106 0.0060 'International Tables Vol C Tables 4.2.6.8 and 6.1.1.4'

loop_
_geom_angle_atom_site_label_1
_geom_angle_atom_site_label_2
_geom_angle_atom_site_label_3
_geom_angle
C3A O1A H1A 109.9
C4A O2A C5A 60.74(15)
C10A O3A C9A 60.42(17)
C5A C1A C2A 105.9(2)
C5A C1A H1AA 110.6
C2A C1A H1AA 110.5
C5A C1A H1AB 110.5
C2A C1A H1AB 110.6
H1AA C1A H1AB 108.8
C1A C2A C3A 106.9(3)
C1A C2A H2AA 110.4
C3A C2A H2AA 110.0
C1A C2A H2AB 110.4
C3A C2A H2AB 110.6
H2AA C2A H2AB 108.6
O1A C3A C11A 106.5(3)
O1A C3A C2A 112.8(2)
C11A C3A C2A 112.5(3)
O1A C3A C4A 107.6(2)
C11A C3A C4A 113.4(2)
C2A C3A C4A 104.0(2)
O2A C4A C5A 60.28(16)
O2A C4A C10A 118.9(2)
C5A C4A C10A 129.6(3)
O2A C4A C3A 110.7(2)
C5A C4A C3A 109.0(2)
C10A C4A C3A 115.9(2)
O2A C5A C4A 58.98(15)
O2A C5A C1A 111.4(3)
C4A C5A C1A 108.3(3)
O2A C5A C6A 115.8(2)
C4A C5A C6A 128.8(3)
C1A C5A C6A 118.6(3)
C5A C6A C7A 115.5(2)
C5A C6A C12A 108.4(3)
C7A C6A C12A 110.1(3)
C5A C6A H6AA 107.6
C7A C6A H6AA 107.4
C12A C6A H6AA 107.5
C6A C7A C8A 115.4(3)
C6A C7A H7AA 108.2
C8A C7A H7AA 108.5
C6A C7A H7AB 108.4
C8A C7A H7AB 108.6
H7AA C7A H7AB 107.4
C9A C8A C7A 116.8(3)
C9A C8A H8AA 121.6
C7A C8A H8AA 121.5
C9A C8A H8AB 89.5
C7A C8A H8AB 89.6
H8AA C8A H8AB 90.0
C10A C9A O3A 59.06(17)
C10A C9A C13A 116.4(3)
O3A C9A C13A 114.2(2)
C10A C9A C8A 121.2(3)
O3A C9A C8A 114.2(2)
C13A C9A C8A 117.6(3)
O3A C10A C9A 60.52(17)
O3A C10A C4A 120.0(2)
C9A C10A C4A 128.7(2)
O3A C10A H10A 112.5
C9A C10A H10A 112.4
C4A C10A H10A 112.6
C3A C11A H11A 109.6
C3A C11A H11B 109.3
H11A C11A H11B 109.4
C3A C11A H11C 109.5
H11A C11A H11C 109.5
H11B C11A H11C 109.5
C6A C12A H12A 109.2
C6A C12A H12B 109.5
H12A C12A H12B 109.5
C6A C12A H12C 109.8
H12A C12A H12C 109.5
H12B C12A H12C 109.5
C14A C13A C9A 110.3(3)
C14A C13A C15A 113.4(4)
C9A C13A C15A 113.2(3)
C14A C13A H13A 106.7
C9A C13A H13A 106.5
C15A C13A H13A 106.2
C13A C14A H14A 109.2
C13A C14A H14B 109.5
H14A C14A H14B 109.5
C13A C14A H14C 109.7
H14A C14A H14C 109.5
H14B C14A H14C 109.5
C13A C15A H15A 109.9
C13A C15A H15B 109.2
H15A C15A H15B 109.5
C13A C15A H15C 109.3
H15A C15A H15C 109.5
H15B C15A H15C 109.5
C3B O1B H1B 108.3
C4B O2B C5B 60.55(15)
C10B O3B C9B 61.00(17)
C5B C1B C2B 104.8(2)
C5B C1B H1BA 111.0
C2B C1B H1BA 111.2
C5B C1B H1BB 110.7
C2B C1B H1BB 110.3
H1BA C1B H1BB 108.9
C3B C2B C1B 105.9(2)
C3B C2B H2BA 111.0
C1B C2B H2BA 110.9
C3B C2B H2BB 110.4
C1B C2B H2BB 110.0
H2BA C2B H2BB 108.7
O1B C3B C11B 106.4(2)
O1B C3B C2B 112.4(2)
C11B C3B C2B 112.2(3)
O1B C3B C4B 107.1(2)
C11B C3B C4B 114.9(2)
C2B C3B C4B 103.9(2)
O2B C4B C5B 60.45(16)
O2B C4B C10B 118.5(2)
C5B C4B C10B 130.3(2)
O2B C4B C3B 111.9(2)
C5B C4B C3B 108.6(2)
C10B C4B C3B 115.2(2)
O2B C5B C4B 59.00(15)
O2B C5B C1B 111.5(2)
C4B C5B C1B 109.0(2)
O2B C5B C6B 116.6(2)
C4B C5B C6B 129.0(2)
C1B C5B C6B 117.5(2)
C5B C6B C7B 115.6(2)
C5B C6B C12B 109.3(3)
C7B C6B C12B 110.2(2)
C5B C6B H6BA 107.1
C7B C6B H6BA 107.1
C12B C6B H6BA 107.2
C8B C7B C6B 115.1(2)
C8B C7B H7BA 108.5
C6B C7B H7BA 108.3
C8B C7B H7BB 108.7
C6B C7B H7BB 108.6
H7BA C7B H7BB 107.5
C7B C8B C9B 117.4(3)
C7B C8B H8BA 121.2
C9B C8B H8BA 121.3
C7B C8B H8BB 89.7
C9B C8B H8BB 89.6
H8BA C8B H8BB 90.1
O3B C9B C10B 58.87(18)
O3B C9B C13B 114.3(3)
C10B C9B C13B 116.8(3)
O3B C9B C8B 114.6(2)
C10B C9B C8B 121.2(3)
C13B C9B C8B 117.2(3)
O3B C10B C9B 60.13(18)
O3B C10B C4B 120.0(2)
C9B C10B C4B 127.2(2)
O3B C10B H10B 113.0
C9B C10B H10B 113.0
C4B C10B H10B 113.1
C3B C11B H11D 109.5
C3B C11B H11E 109.6
H11D C11B H11E 109.5
C3B C11B H11F 109.3
H11D C11B H11F 109.5
H11E C11B H11F 109.5
C6B C12B H12D 109.5
C6B C12B H12E 109.4
H12D C12B H12E 109.5
C6B C12B H12F 109.5
H12D C12B H12F 109.5
H12E C12B H12F 109.5
C15B C13B C9B 113.5(3)
C15B C13B C14B 112.3(4)
C9B C13B C14B 110.5(3)
C15B C13B H13B 106.3
C9B C13B H13B 106.9
C14B C13B H13B 107.0
C13B C14B H14D 109.7
C13B C14B H14E 109.1
H14D C14B H14E 109.5
C13B C14B H14F 109.6
H14D C14B H14F 109.5
H14E C14B H14F 109.5
C13B C15B H15D 109.9
C13B C15B H15E 108.9
H15D C15B H15E 109.5
C13B C15B H15F 109.6
H15D C15B H15F 109.5
H15E C15B H15F 109.5
H1WA O1W H1WB 123.7

loop_
_geom_bond_atom_site_label_1
_geom_bond_atom_site_label_2
_geom_bond_site_symmetry_2
_geom_bond_distance
_geom_bond_publ_flag
O1A C3A . 1.435(3) ?
O1A H1A . 0.8500 ?
O2A C4A . 1.447(3) ?
O2A C5A . 1.467(3) ?
O3A C10A . 1.442(3) ?
O3A C9A . 1.463(3) ?
C1A C5A . 1.503(4) ?
C1A C2A . 1.518(6) ?
C1A H1AA . 0.9601 ?
C1A H1AB . 0.9600 ?
C2A C3A . 1.524(5) ?
C2A H2AA . 0.9598 ?
C2A H2AB . 0.9601 ?
C3A C11A . 1.520(4) ?
C3A C4A . 1.536(4) ?
C4A C5A . 1.473(4) ?
C4A C10A . 1.495(4) ?
C5A C6A . 1.504(5) ?
C6A C7A . 1.511(5) ?
C6A C12A . 1.543(4) ?
C6A H6AA . 0.9600 ?
C7A C8A . 1.527(5) ?
C7A H7AA . 0.9600 ?
C7A H7AB . 0.9600 ?
C8A C9A . 1.520(4) ?
C8A H8AA . 0.9600 ?
C8A H8AB . 0.9599 ?
C9A C10A . 1.462(4) ?
C9A C13A . 1.517(4) ?
C10A H10A . 0.9600 ?
C11A H11A . 0.9601 ?
C11A H11B . 0.9603 ?
C11A H11C . 0.9597 ?
C12A H12A . 0.9600 ?
C12A H12B . 0.9600 ?
C12A H12C . 0.9600 ?
C13A C14A . 1.513(5) ?
C13A C15A . 1.522(5) ?
C13A H13A . 0.9600 ?
C14A H14A . 0.9601 ?
C14A H14B . 0.9600 ?
C14A H14C . 0.9600 ?
C15A H15A . 0.9601 ?
C15A H15B . 0.9601 ?
C15A H15C . 0.9600 ?
O1B C3B . 1.428(3) ?
O1B H1B . 0.8481 ?
O2B C4B . 1.447(3) ?
O2B C5B . 1.468(3) ?
O3B C10B . 1.429(3) ?
O3B C9B . 1.448(4) ?
C1B C5B . 1.510(4) ?
C1B C2B . 1.543(5) ?
C1B H1BA . 0.9600 ?
C1B H1BB . 0.9597 ?
C2B C3B . 1.528(5) ?
C2B H2BA . 0.9601 ?
C2B H2BB . 0.9601 ?
C3B C11B . 1.520(4) ?
C3B C4B . 1.541(4) ?
C4B C5B . 1.469(4) ?
C4B C10B . 1.499(4) ?
C5B C6B . 1.511(4) ?
C6B C7B . 1.516(4) ?
C6B C12B . 1.536(5) ?
C6B H6BA . 0.9600 ?
C7B C8B . 1.512(5) ?
C7B H7BA . 0.9600 ?
C7B H7BB . 0.9599 ?
C8B C9B . 1.516(4) ?
C8B H8BA . 0.9600 ?
C8B H8BB . 0.9600 ?
C9B C10B . 1.460(4) ?
C9B C13B . 1.514(5) ?
C10B H10B . 0.9600 ?
C11B H11D . 0.9601 ?
C11B H11E . 0.9600 ?
C11B H11F . 0.9600 ?
C12B H12D . 0.9600 ?
C12B H12E . 0.9602 ?
C12B H12F . 0.9600 ?
C13B C15B . 1.510(5) ?
C13B C14B . 1.518(5) ?
C13B H13B . 0.9599 ?
C14B H14D . 0.9600 ?
C14B H14E . 0.9601 ?
C14B H14F . 0.9601 ?
C15B H15D . 0.9601 ?
C15B H15E . 0.9599 ?
C15B H15F . 0.9600 ?
O1W H1WA . 0.8600 ?
O1W H1WB . 0.8606 ?

loop_
_geom_hbond_atom_site_label_D
_geom_hbond_atom_site_label_H
_geom_hbond_atom_site_label_A
_geom_hbond_site_symmetry_A
_geom_hbond_distance_DH
_geom_hbond_distance_HA
_geom_hbond_distance_DA
_geom_hbond_angle_DHA
_geom_hbond_publ_flag
O1A H1A O2B . 0.85 1.98 2.814(3) 166.8 yes
O1B H1B O3A 1_655 0.85 1.98 2.806(3) 165.9 yes
O1W H1WA O1B . 0.86 2.02 2.882(4) 178.5 yes
O1W H1WB O1A 2_745 0.86 2.14 3.002(5) 178.7 yes

loop_
_geom_torsion_atom_site_label_1
_geom_torsion_atom_site_label_2
_geom_torsion_atom_site_label_3
_geom_torsion_atom_site_label_4
_geom_torsion
C5A C1A C2A C3A -24.2(3)
C1A C2A C3A O1A -93.1(3)
C1A C2A C3A C11A 146.3(3)
C1A C2A C3A C4A 23.1(3)
C5A O2A C4A C10A 121.5(3)
C5A O2A C4A C3A -100.7(2)
O1A C3A C4A O2A 170.6(2)
C11A C3A C4A O2A -71.9(3)
C2A C3A C4A O2A 50.7(3)
O1A C3A C4A C5A 106.1(2)
C11A C3A C4A C5A -136.4(3)
C2A C3A C4A C5A -13.8(3)
O1A C3A C4A C10A -50.2(3)
C11A C3A C4A C10A 67.3(3)
C2A C3A C4A C10A -170.1(2)
C4A O2A C5A C1A 99.1(3)
C4A O2A C5A C6A -121.5(3)
C10A C4A C5A O2A -104.5(3)
C3A C4A C5A O2A 103.5(2)
O2A C4A C5A C1A -104.4(3)
C10A C4A C5A C1A 151.1(3)
C3A C4A C5A C1A -0.9(3)
O2A C4A C5A C6A 99.7(3)
C10A C4A C5A C6A -4.8(4)
C3A C4A C5A C6A -156.8(2)
C2A C1A C5A O2A -47.6(3)
C2A C1A C5A C4A 15.4(3)
C2A C1A C5A C6A 174.2(2)
O2A C5A C6A C7A 53.8(3)
C4A C5A C6A C7A -16.0(4)
C1A C5A C6A C7A -169.7(3)
O2A C5A C6A C12A -70.2(3)
C4A C5A C6A C12A -140.0(3)
C1A C5A C6A C12A 66.2(3)
C5A C6A C7A C8A 65.5(4)
C12A C6A C7A C8A -171.4(3)
C6A C7A C8A C9A -85.2(4)
C10A O3A C9A C13A -107.4(3)
C10A O3A C9A C8A 113.1(3)
C7A C8A C9A C10A 40.7(4)
C7A C8A C9A O3A -26.5(4)
C7A C8A C9A C13A -164.5(3)
C9A O3A C10A C4A -120.2(3)
C13A C9A C10A O3A 103.6(2)
C8A C9A C10A O3A -101.3(3)
O3A C9A C10A C4A 106.5(3)
C13A C9A C10A C4A -149.9(2)
C8A C9A C10A C4A 5.2(4)
O2A C4A C10A O3A -9.6(4)
C5A C4A C10A O3A 64.3(3)
C3A C4A C10A O3A -145.3(2)
O2A C4A C10A C9A -84.2(3)
C5A C4A C10A C9A -10.3(4)
C3A C4A C10A C9A 140.1(3)
C10A C9A C13A C14A 91.0(4)
O3A C9A C13A C14A 157.1(4)
C8A C9A C13A C14A -64.9(5)
C10A C9A C13A C15A -140.7(3)
O3A C9A C13A C15A -74.7(4)
C8A C9A C13A C15A 63.3(4)
C5B C1B C2B C3B -27.0(3)
C1B C2B C3B O1B -88.1(3)
C1B C2B C3B C11B 152.0(3)
C1B C2B C3B C4B 27.3(3)
C5B O2B C4B C10B 122.6(3)
C5B O2B C4B C3B -99.6(2)
O1B C3B C4B O2B 166.2(2)
C11B C3B C4B O2B -75.9(3)
C2B C3B C4B O2B 47.1(3)
O1B C3B C4B C5B 101.4(3)
C11B C3B C4B C5B -140.7(3)
C2B C3B C4B C5B -17.7(3)
O1B C3B C4B C10B -54.4(3)
C11B C3B C4B C10B 63.4(3)
C2B C3B C4B C10B -173.6(2)
C4B O2B C5B C1B 99.8(2)
C4B O2B C5B C6B -121.3(3)
C10B C4B C5B O2B -103.8(3)
C3B C4B C5B O2B 105.2(2)
O2B C4B C5B C1B -104.2(2)
C10B C4B C5B C1B 152.0(3)
C3B C4B C5B C1B 1.0(3)
O2B C4B C5B C6B 100.8(3)
C10B C4B C5B C6B -3.1(4)
C3B C4B C5B C6B -154.1(2)
C2B C1B C5B O2B -47.2(3)
C2B C1B C5B C4B 16.0(3)
C2B C1B C5B C6B 174.3(2)
O2B C5B C6B C7B 55.9(3)
C4B C5B C6B C7B -14.5(4)
C1B C5B C6B C7B -167.7(2)
O2B C5B C6B C12B -69.0(3)
C4B C5B C6B C12B -139.4(3)
C1B C5B C6B C12B 67.3(3)
C5B C6B C7B C8B 62.8(3)
C12B C6B C7B C8B -172.7(3)
C6B C7B C8B C9B -86.2(3)
C10B O3B C9B C13B -107.7(3)
C10B O3B C9B C8B 112.9(3)
C7B C8B C9B O3B -23.7(4)
C7B C8B C9B C10B 43.5(4)
C7B C8B C9B C13B -161.8(3)
C9B O3B C10B C4B -118.2(3)
C13B C9B C10B O3B 103.5(3)
C8B C9B C10B O3B -101.6(3)
O3B C9B C10B C4B 106.8(3)
C13B C9B C10B C4B -149.7(3)
C8B C9B C10B C4B 5.2(4)
O2B C4B C10B O3B -13.5(3)
C5B C4B C10B O3B 60.6(4)
C3B C4B C10B O3B -150.0(2)
O2B C4B C10B C9B -87.0(3)
C5B C4B C10B C9B -13.0(4)
C3B C4B C10B C9B 136.5(3)
O3B C9B C13B C15B -72.8(4)
C10B C9B C13B C15B -138.7(3)
C8B C9B C13B C15B 65.4(4)
O3B C9B C13B C14B 160.1(3)
C10B C9B C13B C14B 94.2(4)
C8B C9B C13B C14B -61.7(4)

loop_
_cod_related_entry_id
_cod_related_entry_database
_cod_related_entry_code
1 ChemSpider 30654699
